data_1009025
loop_
_publ_author_name
'Muller, C'
'Baudour, J-L'
'Madigou, V'
'Bouree, F'
'Kiat, J-M'
'Favotto, C'
'Roubin, M'

_publ_section_title
;
Temperature-dependent neutron powder diffraction evidence for splitting
of the cationic sites in the ferroelectric Pb Hf0.4 Ti0.6 O3
;
_journal_coden_ASTM ASBSDK
_journal_name_full 'Acta Crystallographica B (39,1983-)'
_journal_page_first 8
_journal_page_last 16
_journal_volume 55
_journal_year 1999
_chemical_formula_structural 'Pb ((Hf0.4 Ti0.6) O3)'
_chemical_formula_sum 'Hf0.4 O3 Pb Ti0.6'
_chemical_name_systematic 'Lead hafnium titanium oxide (1/0.4/0.6/3)'
_space_group_IT_number 99
_symmetry_cell_setting tetragonal
_symmetry_Int_Tables_number 99
_symmetry_space_group_name_Hall 'P 4 -2'
_symmetry_space_group_name_H-M 'P 4 m m'
_cell_angle_alpha 90
_cell_angle_beta 90
_cell_angle_gamma 90
_cell_formula_units_Z 1
_cell_length_a 3.999(1)
_cell_length_b 3.999(1)
_cell_length_c 4.120(1)
_cell_volume 65.9
_refine_ls_R_factor_all 0.087
_cod_original_formula_sum 'Hf.4 O3 Pb Ti.6'
_cod_database_code 1009025

loop_
_symmetry_equiv_pos_as_xyz
x,y,z
-x,-y,z
-x,y,z
x,-y,z
y,x,z
-y,-x,z
-y,x,z
y,-x,z

loop_
_atom_site_label
_atom_site_type_symbol
_atom_site_symmetry_multiplicity
_atom_site_Wyckoff_symbol
_atom_site_fract_x
_atom_site_fract_y
_atom_site_fract_z
_atom_site_occupancy
_atom_site_attached_hydrogens
_atom_site_calc_flag
Pb1 Pb2+ 1 a 0. 0. 0. 1. 0 d
Hf1 Hf3+ 1 b 0.5 0.5 0.539(3) 0.42 0 d
Ti1 Ti4+ 1 b 0.5 0.5 0.499(3) 0.58 0 d
O1 O2- 1 b 0.5 0.5 0.095(2) 1. 0 d
O2 O2- 2 c 0.5 0. 0.615(2) 1. 0 d

loop_
_atom_type_symbol
_atom_type_oxidation_number
Pb2+ 2.420
Hf3+ 3.000
Ti4+ 4.000
O2- -2.000
